data_1573700
_journal_paper_doi 10.1039/D4DT03495C
_chemical_formula_moiety 'C50 H88 Mg2 N4 Ni P2'
_chemical_formula_sum 'C50 H88 Mg2 N4 Ni P2'
_chemical_formula_weight 914.51
_space_group_crystal_system triclinic
_space_group_IT_number 2
_space_group_name_Hall '-P 1'
_space_group_name_H-M_alt 'P -1'
_atom_sites_solution_hydrogens mixed
_atom_sites_solution_primary iterative
_audit_creation_date 2024-08-03
_audit_creation_method
;
Olex2 1.5
(compiled 2022.04.07 svn.rca3783a0 for OlexSys, GUI svn.r6498)
;
_audit_update_record
;
2024-12-06 deposited with the CCDC.	2025-01-15 downloaded from the CCDC.
;
_cell_angle_alpha 107.9280(10)
_cell_angle_beta 93.3990(10)
_cell_angle_gamma 105.3290(10)
_cell_formula_units_Z 1
_cell_length_a 9.0128(4)
_cell_length_b 10.6971(4)
_cell_length_c 15.9172(6)
_cell_measurement_reflns_used 9648
_cell_measurement_temperature 120
_cell_measurement_theta_max 27.20
_cell_measurement_theta_min 2.37
_cell_volume 1391.49(10)
_computing_cell_refinement 'SAINT v8.37A (Bruker, 2015)'
_computing_data_reduction 'SAINT v8.37A (Bruker, 2015)'
_computing_molecular_graphics 'Olex2 1.5 (Dolomanov et al., 2009)'
_computing_publication_material 'Olex2 1.5 (Dolomanov et al., 2009)'
_computing_structure_refinement 'SHELXL 2018/3 (Sheldrick, 2015)'
_computing_structure_solution 'olex2.solve 1.5 (Bourhis et al., 2015)'
_diffrn_ambient_temperature 120
_diffrn_measured_fraction_theta_full 0.997
_diffrn_measured_fraction_theta_max 0.996
_diffrn_measurement_device_type 'Bruker APEX-II CCD'
_diffrn_measurement_method '\f and \w scans'
_diffrn_radiation_type MoK\a
_diffrn_radiation_wavelength 0.71073
_diffrn_reflns_av_R_equivalents 0.0720
_diffrn_reflns_av_unetI/netI 0.0563
_diffrn_reflns_Laue_measured_fraction_full 0.997
_diffrn_reflns_Laue_measured_fraction_max 0.996
_diffrn_reflns_limit_h_max 11
_diffrn_reflns_limit_h_min -11
_diffrn_reflns_limit_k_max 13
_diffrn_reflns_limit_k_min -13
_diffrn_reflns_limit_l_max 20
_diffrn_reflns_limit_l_min -20
_diffrn_reflns_number 30580
_diffrn_reflns_point_group_measured_fraction_full 0.997
_diffrn_reflns_point_group_measured_fraction_max 0.996
_diffrn_reflns_theta_full 25.242
_diffrn_reflns_theta_max 27.502
_diffrn_reflns_theta_min 2.826
_diffrn_source_current 1.0
_diffrn_source_power 0.05
_diffrn_source_voltage 50.0
_diffrn_standards_number 0
_exptl_absorpt_coefficient_mu 0.462
_exptl_absorpt_correction_T_max 0.7456
_exptl_absorpt_correction_T_min 0.5308
_exptl_absorpt_correction_type multi-scan
_exptl_absorpt_process_details
;
SADABS-2016/2 (Bruker,2016/2) was used for absorption correction.
wR2(int) was 0.1181 before and 0.0832 after correction.
The Ratio of minimum to maximum transmission is 0.7119.
The \l/2 correction factor is Not present.
;
_exptl_crystal_colour 'dull light colourless'
_exptl_crystal_colour_lustre dull
_exptl_crystal_colour_modifier light
_exptl_crystal_colour_primary colourless
_exptl_crystal_density_diffrn 1.091
_exptl_crystal_description block
_exptl_crystal_F_000 498
_exptl_crystal_size_max 0.24
_exptl_crystal_size_mid 0.22
_exptl_crystal_size_min 0.2
_refine_diff_density_max 0.335
_refine_diff_density_min -0.325
_refine_diff_density_rms 0.048
_refine_ls_extinction_method none
_refine_ls_goodness_of_fit_ref 1.061
_refine_ls_hydrogen_treatment mixed
_refine_ls_matrix_type full
_refine_ls_number_parameters 295
_refine_ls_number_reflns 6378
_refine_ls_number_restraints 0
_refine_ls_restrained_S_all 1.061
_refine_ls_R_factor_all 0.0648
_refine_ls_R_factor_gt 0.0433
_refine_ls_shift/su_max 0.001
_refine_ls_shift/su_mean 0.000
_refine_ls_structure_factor_coef Fsqd
_refine_ls_weighting_details 'w=1/[\s^2^(Fo^2^)+(0.0440P)^2^+0.4568P] where P=(Fo^2^+2Fc^2^)/3'
_refine_ls_weighting_scheme calc
_refine_ls_wR_factor_gt 0.1064
_refine_ls_wR_factor_ref 0.1228
_reflns_Friedel_coverage 0.000
_reflns_number_gt 4899
_reflns_number_total 6378
_reflns_threshold_expression 'I > 2\s(I)'
_cod_data_source_file d4dt03495c2.cif
_cod_data_source_block mo_20200605c_0ma
_cod_database_code 1573700
_shelx_shelxl_version_number 2018/3
_shelx_space_group_comment
;
The symmetry employed for this shelxl refinement is uniquely defined
by the following loop, which should always be used as a source of
symmetry information in preference to the above space-group names.
They are only intended as comments.
;
_shelx_estimated_absorpt_t_max 0.913
_shelx_estimated_absorpt_t_min 0.897
_olex2_refinement_description
;
1.a Ternary CH refined with riding coordinates:
 C21(H21), C17(H17), C8(H8), C24(H24)
1.b Aromatic/amide H refined with riding coordinates:
 C14(H14), C12(H12), C13(H13)
1.c Idealised Me refined as rotating group:
 C5(H5A,H5B,H5C), C20(H20A,H20B,H20C), C7(H7A,H7B,H7C), C22(H22A,H22B,H22C),
 C6(H6A,H6B,H6C), C19(H19A,H19B,H19C), C9(H9A,H9B,H9C), C18(H18A,H18B,H18C),
 C10(H10A,H10B,H10C), C23(H23A,H23B,H23C), C25(H25A,H25B,H25C)
;
_olex2_submission_special_instructions 'No special instructions were received'

loop_
_space_group_symop_operation_xyz
'x, y, z'
'-x, -y, -z'

loop_
_atom_site_label
_atom_site_type_symbol
_atom_site_fract_x
_atom_site_fract_y
_atom_site_fract_z
_atom_site_U_iso_or_equiv
_atom_site_adp_type
_atom_site_occupancy
_atom_site_site_symmetry_order
_atom_site_calc_flag
_atom_site_refinement_flags_posn
_atom_site_refinement_flags_adp
_atom_site_refinement_flags_occupancy
_atom_site_disorder_assembly
_atom_site_disorder_group
Ni1 Ni 0.500000 0.500000 1.000000 0.03707(12) Uani 1 2 d S . P . .
P1 P 0.35902(7) 0.71936(5) 0.74612(4) 0.04143(15) Uani 1 1 d . . . . .
Mg1 Mg 0.39394(8) 0.48885(6) 0.85740(4) 0.03462(16) Uani 1 1 d . . . . .
N1 N 0.24183(18) 0.34527(15) 0.74934(10) 0.0310(3) Uani 1 1 d . . . . .
N2 N 0.31945(19) 0.56709(16) 0.76654(10) 0.0351(4) Uani 1 1 d . . . . .
C16 C 0.1794(2) 0.19978(18) 0.71552(12) 0.0324(4) Uani 1 1 d . . . . .
C15 C 0.0728(2) 0.1343(2) 0.76038(14) 0.0390(4) Uani 1 1 d . . . . .
C3 C 0.2205(2) 0.44196(19) 0.71803(12) 0.0311(4) Uani 1 1 d . . . . .
C11 C 0.2394(2) 0.1225(2) 0.64468(13) 0.0397(5) Uani 1 1 d . . . . .
C5 C -0.0067(3) 0.5170(2) 0.67952(16) 0.0501(6) Uani 1 1 d . . . . .
H5A H -0.046764 0.499293 0.731985 0.075 Uiso 1 1 calc R U . . .
H5B H -0.094111 0.500527 0.633805 0.075 Uiso 1 1 calc R U . . .
H5C H 0.058463 0.612836 0.696799 0.075 Uiso 1 1 calc R U . . .
C1 C 0.6609(3) 0.4103(3) 0.99459(14) 0.0462(5) Uani 1 1 d . . . . .
C21 C 0.3585(3) 0.8384(2) 0.85858(15) 0.0475(5) Uani 1 1 d . . . . .
H21 H 0.428337 0.823014 0.903155 0.057 Uiso 1 1 calc R U . . .
C20 C 0.1953(3) 0.8114(2) 0.88322(16) 0.0549(6) Uani 1 1 d . . . . .
H20A H 0.126138 0.828304 0.840880 0.082 Uiso 1 1 calc R U . . .
H20B H 0.198204 0.872917 0.943781 0.082 Uiso 1 1 calc R U . . .
H20C H 0.156378 0.715527 0.880877 0.082 Uiso 1 1 calc R U . . .
C17 C 0.0154(3) 0.2151(2) 0.84085(16) 0.0479(5) Uani 1 1 d . . . . .
H17 H 0.043052 0.312752 0.842432 0.058 Uiso 1 1 calc R U . . .
C14 C 0.0219(3) -0.0093(2) 0.73066(17) 0.0512(6) Uani 1 1 d . . . . .
H14 H -0.052879 -0.055092 0.759366 0.061 Uiso 1 1 calc R U . . .
C4 C 0.0912(2) 0.4200(2) 0.64171(13) 0.0413(5) Uani 1 1 d . . . . .
C8 C 0.3615(3) 0.1918(3) 0.59875(15) 0.0511(6) Uani 1 1 d . . . . .
H8 H 0.354317 0.286987 0.609190 0.061 Uiso 1 1 calc R U . . .
C12 C 0.1854(3) -0.0211(2) 0.61888(15) 0.0515(6) Uani 1 1 d . . . . .
H12 H 0.224308 -0.074963 0.571084 0.062 Uiso 1 1 calc R U . . .
C2 C 0.5999(3) 0.4094(3) 0.90591(15) 0.0482(5) Uani 1 1 d . . . . .
C24 C 0.5724(3) 0.7530(3) 0.7431(2) 0.0627(7) Uani 1 1 d . . . . .
H24 H 0.610680 0.845479 0.736313 0.075 Uiso 1 1 calc R U . . .
C7 C -0.0219(3) 0.2743(2) 0.60559(16) 0.0569(6) Uani 1 1 d . . . . .
H7A H 0.033380 0.209783 0.575524 0.085 Uiso 1 1 calc R U . . .
H7B H -0.106863 0.271266 0.562928 0.085 Uiso 1 1 calc R U . . .
H7C H -0.064568 0.248604 0.655163 0.085 Uiso 1 1 calc R U . . .
C13 C 0.0778(3) -0.0857(2) 0.66087(18) 0.0583(7) Uani 1 1 d . . . . .
H13 H 0.041832 -0.183388 0.641692 0.070 Uiso 1 1 calc R U . . .
C22 C 0.4208(3) 0.9884(2) 0.8616(2) 0.0653(7) Uani 1 1 d . . . . .
H22A H 0.529202 1.007183 0.851013 0.098 Uiso 1 1 calc R U . . .
H22B H 0.415263 1.050465 0.920440 0.098 Uiso 1 1 calc R U . . .
H22C H 0.357577 1.003035 0.815342 0.098 Uiso 1 1 calc R U . . .
C6 C 0.1647(3) 0.4540(3) 0.56355(15) 0.0618(7) Uani 1 1 d . . . . .
H6A H 0.220907 0.552393 0.582588 0.093 Uiso 1 1 calc R U . . .
H6B H 0.082745 0.430629 0.513182 0.093 Uiso 1 1 calc R U . . .
H6C H 0.237439 0.400464 0.545109 0.093 Uiso 1 1 calc R U . . .
C19 C 0.0976(4) 0.2140(3) 0.92686(17) 0.0714(8) Uani 1 1 d . . . . .
H19A H 0.067851 0.120115 0.928917 0.107 Uiso 1 1 calc R U . . .
H19B H 0.067353 0.274861 0.978274 0.107 Uiso 1 1 calc R U . . .
H19C H 0.210545 0.246313 0.928748 0.107 Uiso 1 1 calc R U . . .
C9 C 0.5243(3) 0.2050(4) 0.64127(19) 0.0781(9) Uani 1 1 d . . . . .
H9A H 0.540826 0.258748 0.705033 0.117 Uiso 1 1 calc R U . . .
H9B H 0.602628 0.251569 0.611965 0.117 Uiso 1 1 calc R U . . .
H9C H 0.533549 0.113161 0.634005 0.117 Uiso 1 1 calc R U . . .
C18 C -0.1613(3) 0.1641(3) 0.8361(2) 0.0814(9) Uani 1 1 d . . . . .
H18A H -0.212380 0.162026 0.779352 0.122 Uiso 1 1 calc R U . . .
H18B H -0.193497 0.226308 0.885838 0.122 Uiso 1 1 calc R U . . .
H18C H -0.191074 0.071242 0.839886 0.122 Uiso 1 1 calc R U . . .
C10 C 0.3378(4) 0.1194(3) 0.49825(17) 0.0764(9) Uani 1 1 d . . . . .
H10A H 0.346831 0.026388 0.485883 0.115 Uiso 1 1 calc R U . . .
H10B H 0.417119 0.171395 0.472138 0.115 Uiso 1 1 calc R U . . .
H10C H 0.234111 0.113902 0.471985 0.115 Uiso 1 1 calc R U . . .
C23 C 0.6740(3) 0.7581(4) 0.8252(3) 0.0894(11) Uani 1 1 d . . . . .
H23A H 0.665019 0.831744 0.877602 0.134 Uiso 1 1 calc R U . . .
H23B H 0.782805 0.776110 0.815265 0.134 Uiso 1 1 calc R U . . .
H23C H 0.639441 0.669758 0.835322 0.134 Uiso 1 1 calc R U . . .
C25 C 0.5961(4) 0.6493(3) 0.6587(3) 0.0960(12) Uani 1 1 d . . . . .
H25A H 0.567902 0.557527 0.664263 0.144 Uiso 1 1 calc R U . . .
H25B H 0.705586 0.675769 0.650480 0.144 Uiso 1 1 calc R U . . .
H25C H 0.530201 0.647880 0.606962 0.144 Uiso 1 1 calc R U . . .
H1A H 0.641(3) 0.319(2) 1.0009(15) 0.047(6) Uiso 1 1 d . . . . .
H2A H 0.543(3) 0.320(3) 0.8627(17) 0.060(7) Uiso 1 1 d . . . . .
H2B H 0.673(3) 0.464(3) 0.8806(17) 0.063(8) Uiso 1 1 d . . . . .
H1B H 0.769(3) 0.463(3) 1.0165(17) 0.059(7) Uiso 1 1 d . . . . .

loop_
_atom_site_aniso_label
_atom_site_aniso_U_11
_atom_site_aniso_U_22
_atom_site_aniso_U_33
_atom_site_aniso_U_23
_atom_site_aniso_U_13
_atom_site_aniso_U_12
Ni1 0.0450(2) 0.0364(2) 0.02910(19) 0.00682(15) -0.00460(15) 0.01813(17)
P1 0.0481(3) 0.0338(3) 0.0481(3) 0.0215(2) 0.0063(2) 0.0128(2)
Mg1 0.0399(4) 0.0309(3) 0.0300(3) 0.0087(3) -0.0053(3) 0.0095(3)
N1 0.0346(8) 0.0258(7) 0.0300(8) 0.0068(6) -0.0014(6) 0.0092(6)
N2 0.0384(9) 0.0306(8) 0.0353(8) 0.0131(7) -0.0016(7) 0.0077(7)
C16 0.0328(10) 0.0275(9) 0.0340(9) 0.0071(7) -0.0043(8) 0.0099(8)
C15 0.0390(11) 0.0310(10) 0.0461(11) 0.0130(9) 0.0002(9) 0.0101(8)
C3 0.0347(10) 0.0330(9) 0.0272(9) 0.0094(7) 0.0023(7) 0.0143(8)
C11 0.0429(11) 0.0374(11) 0.0359(10) 0.0058(8) -0.0038(9) 0.0170(9)
C5 0.0464(13) 0.0502(13) 0.0530(13) 0.0120(11) -0.0085(10) 0.0231(11)
C1 0.0550(14) 0.0489(13) 0.0373(11) 0.0103(10) -0.0003(10) 0.0262(12)
C21 0.0509(13) 0.0345(11) 0.0533(13) 0.0140(10) -0.0013(10) 0.0091(10)
C20 0.0653(16) 0.0444(13) 0.0539(14) 0.0137(11) 0.0137(12) 0.0167(12)
C17 0.0484(13) 0.0381(11) 0.0586(14) 0.0172(10) 0.0178(11) 0.0118(10)
C14 0.0508(13) 0.0338(11) 0.0652(15) 0.0177(11) 0.0014(11) 0.0066(10)
C4 0.0466(12) 0.0419(11) 0.0344(10) 0.0091(9) -0.0085(9) 0.0190(9)
C8 0.0585(14) 0.0543(14) 0.0422(12) 0.0085(10) 0.0134(11) 0.0276(12)
C12 0.0663(15) 0.0377(12) 0.0439(12) -0.0007(10) -0.0046(11) 0.0245(11)
C2 0.0591(15) 0.0511(14) 0.0390(11) 0.0134(11) 0.0008(11) 0.0273(12)
C24 0.0548(15) 0.0484(14) 0.101(2) 0.0442(15) 0.0264(15) 0.0158(12)
C7 0.0532(14) 0.0481(13) 0.0562(14) 0.0030(11) -0.0271(11) 0.0181(11)
C13 0.0715(17) 0.0261(11) 0.0655(15) 0.0046(10) -0.0089(13) 0.0121(11)
C22 0.0640(16) 0.0333(12) 0.088(2) 0.0143(13) 0.0041(14) 0.0052(11)
C6 0.0826(19) 0.0781(18) 0.0338(11) 0.0202(12) -0.0023(12) 0.0395(15)
C19 0.087(2) 0.0749(19) 0.0533(15) 0.0204(14) 0.0220(14) 0.0245(16)
C9 0.0525(16) 0.112(3) 0.0604(17) 0.0140(17) 0.0112(13) 0.0264(17)
C18 0.0539(16) 0.076(2) 0.114(3) 0.0240(19) 0.0311(17) 0.0251(15)
C10 0.100(2) 0.092(2) 0.0425(14) 0.0146(14) 0.0171(14) 0.0452(19)
C23 0.0435(15) 0.096(2) 0.151(3) 0.082(2) 0.0086(18) 0.0117(15)
C25 0.089(2) 0.076(2) 0.145(3) 0.049(2) 0.068(2) 0.0332(18)

loop_
_atom_type_symbol
_atom_type_description
_atom_type_scat_dispersion_real
_atom_type_scat_dispersion_imag
_atom_type_scat_source
C C 0.0033 0.0016 'International Tables Vol C Tables 4.2.6.8 and 6.1.1.4'
H H 0.0000 0.0000 'International Tables Vol C Tables 4.2.6.8 and 6.1.1.4'
Mg Mg 0.0486 0.0363 'International Tables Vol C Tables 4.2.6.8 and 6.1.1.4'
N N 0.0061 0.0033 'International Tables Vol C Tables 4.2.6.8 and 6.1.1.4'
Ni Ni 0.3393 1.1124 'International Tables Vol C Tables 4.2.6.8 and 6.1.1.4'
P P 0.1023 0.0942 'International Tables Vol C Tables 4.2.6.8 and 6.1.1.4'

loop_
_geom_angle_atom_site_label_1
_geom_angle_atom_site_label_2
_geom_angle_atom_site_label_3
_geom_angle
_geom_angle_site_symmetry_1
_geom_angle_site_symmetry_3
_geom_angle_publ_flag
Mg1 Ni1 Mg1 180.00(3) . 2_667 ?
C1 Ni1 Mg1 67.39(7) 2_667 . ?
C1 Ni1 Mg1 112.61(7) 2_667 2_667 ?
C1 Ni1 Mg1 67.39(7) . 2_667 ?
C1 Ni1 Mg1 112.61(7) . . ?
C1 Ni1 C1 180.0 2_667 . ?
C2 Ni1 Mg1 112.45(7) 2_667 . ?
C2 Ni1 Mg1 112.45(7) . 2_667 ?
C2 Ni1 Mg1 67.55(7) . . ?
C2 Ni1 Mg1 67.55(7) 2_667 2_667 ?
C2 Ni1 C1 45.10(9) . . ?
C2 Ni1 C1 45.10(9) 2_667 2_667 ?
C2 Ni1 C1 134.90(9) 2_667 . ?
C2 Ni1 C1 134.90(9) . 2_667 ?
C2 Ni1 C2 180.00(16) . 2_667 ?
N2 P1 C21 100.27(9) . . ?
N2 P1 C24 99.44(9) . . ?
C21 P1 C24 101.14(12) . . ?
Ni1 Mg1 C3 164.98(5) . . ?
Ni1 Mg1 C1 47.68(5) . 2_667 ?
Ni1 Mg1 C2 47.58(6) . . ?
N1 Mg1 Ni1 137.21(5) . . ?
N1 Mg1 C3 32.52(6) . . ?
N1 Mg1 C1 127.73(8) . 2_667 ?
N1 Mg1 C2 113.34(8) . . ?
N2 Mg1 Ni1 154.90(5) . . ?
N2 Mg1 N1 65.56(6) . . ?
N2 Mg1 C3 33.23(6) . . ?
N2 Mg1 C1 113.30(8) . 2_667 ?
N2 Mg1 C2 144.66(8) . . ?
C1 Mg1 C3 124.35(7) 2_667 . ?
C1 Mg1 C2 95.24(8) 2_667 . ?
C2 Mg1 C3 138.06(7) . . ?
C16 N1 Mg1 136.82(12) . . ?
C3 N1 Mg1 91.70(11) . . ?
C3 N1 C16 131.47(15) . . ?
P1 N2 Mg1 138.94(9) . . ?
C3 N2 P1 129.93(13) . . ?
C3 N2 Mg1 91.05(11) . . ?
C15 C16 N1 119.11(17) . . ?
C15 C16 C11 120.65(18) . . ?
C11 C16 N1 119.76(17) . . ?
C16 C15 C17 121.67(17) . . ?
C14 C15 C16 118.5(2) . . ?
C14 C15 C17 119.8(2) . . ?
N1 C3 Mg1 55.78(9) . . ?
N1 C3 N2 111.09(15) . . ?
N1 C3 C4 125.49(17) . . ?
N2 C3 Mg1 55.73(9) . . ?
N2 C3 C4 123.22(16) . . ?
C4 C3 Mg1 169.86(13) . . ?
C16 C11 C8 121.34(18) . . ?
C12 C11 C16 118.0(2) . . ?
C12 C11 C8 120.6(2) . . ?
H5A C5 H5B 109.5 . . ?
H5A C5 H5C 109.5 . . ?
H5B C5 H5C 109.5 . . ?
C4 C5 H5A 109.5 . . ?
C4 C5 H5B 109.5 . . ?
C4 C5 H5C 109.5 . . ?
Ni1 C1 Mg1 64.92(7) . 2_667 ?
Ni1 C1 H1A 121.8(13) . . ?
Ni1 C1 H1B 121.3(15) . . ?
Mg1 C1 H1A 92.6(13) 2_667 . ?
Mg1 C1 H1B 87.7(15) 2_667 . ?
C2 C1 Ni1 67.37(13) . . ?
C2 C1 Mg1 132.21(16) . 2_667 ?
C2 C1 H1A 115.0(13) . . ?
C2 C1 H1B 115.3(15) . . ?
H1A C1 H1B 110(2) . . ?
P1 C21 H21 108.6 . . ?
C20 C21 P1 110.76(16) . . ?
C20 C21 H21 108.6 . . ?
C20 C21 C22 110.0(2) . . ?
C22 C21 P1 110.07(17) . . ?
C22 C21 H21 108.6 . . ?
C21 C20 H20A 109.5 . . ?
C21 C20 H20B 109.5 . . ?
C21 C20 H20C 109.5 . . ?
H20A C20 H20B 109.5 . . ?
H20A C20 H20C 109.5 . . ?
H20B C20 H20C 109.5 . . ?
C15 C17 H17 107.5 . . ?
C15 C17 C19 110.75(19) . . ?
C15 C17 C18 112.8(2) . . ?
C19 C17 H17 107.5 . . ?
C19 C17 C18 110.5(2) . . ?
C18 C17 H17 107.5 . . ?
C15 C14 H14 119.3 . . ?
C13 C14 C15 121.3(2) . . ?
C13 C14 H14 119.3 . . ?
C5 C4 C3 107.74(16) . . ?
C7 C4 C3 114.21(16) . . ?
C7 C4 C5 106.47(19) . . ?
C7 C4 C6 108.3(2) . . ?
C6 C4 C3 109.96(18) . . ?
C6 C4 C5 110.02(18) . . ?
C11 C8 H8 107.6 . . ?
C11 C8 C9 110.0(2) . . ?
C11 C8 C10 113.4(2) . . ?
C9 C8 H8 107.6 . . ?
C10 C8 H8 107.6 . . ?
C10 C8 C9 110.6(2) . . ?
C11 C12 H12 119.2 . . ?
C13 C12 C11 121.5(2) . . ?
C13 C12 H12 119.2 . . ?
Ni1 C2 Mg1 64.87(7) . . ?
Ni1 C2 H2A 120.0(15) . . ?
Ni1 C2 H2B 118.9(16) . . ?
Mg1 C2 H2A 86.0(15) . . ?
Mg1 C2 H2B 91.2(16) . . ?
C1 C2 Ni1 67.53(13) . . ?
C1 C2 Mg1 132.32(16) . . ?
C1 C2 H2A 116.1(15) . . ?
C1 C2 H2B 114.3(16) . . ?
H2A C2 H2B 113(2) . . ?
P1 C24 H24 106.4 . . ?
C23 C24 P1 117.4(2) . . ?
C23 C24 H24 106.4 . . ?
C25 C24 P1 108.6(2) . . ?
C25 C24 H24 106.4 . . ?
C25 C24 C23 110.9(3) . . ?
C4 C7 H7A 109.5 . . ?
C4 C7 H7B 109.5 . . ?
C4 C7 H7C 109.5 . . ?
H7A C7 H7B 109.5 . . ?
H7A C7 H7C 109.5 . . ?
H7B C7 H7C 109.5 . . ?
C14 C13 H13 120.0 . . ?
C12 C13 C14 119.9(2) . . ?
C12 C13 H13 120.0 . . ?
C21 C22 H22A 109.5 . . ?
C21 C22 H22B 109.5 . . ?
C21 C22 H22C 109.5 . . ?
H22A C22 H22B 109.5 . . ?
H22A C22 H22C 109.5 . . ?
H22B C22 H22C 109.5 . . ?
C4 C6 H6A 109.5 . . ?
C4 C6 H6B 109.5 . . ?
C4 C6 H6C 109.5 . . ?
H6A C6 H6B 109.5 . . ?
H6A C6 H6C 109.5 . . ?
H6B C6 H6C 109.5 . . ?
C17 C19 H19A 109.5 . . ?
C17 C19 H19B 109.5 . . ?
C17 C19 H19C 109.5 . . ?
H19A C19 H19B 109.5 . . ?
H19A C19 H19C 109.5 . . ?
H19B C19 H19C 109.5 . . ?
C8 C9 H9A 109.5 . . ?
C8 C9 H9B 109.5 . . ?
C8 C9 H9C 109.5 . . ?
H9A C9 H9B 109.5 . . ?
H9A C9 H9C 109.5 . . ?
H9B C9 H9C 109.5 . . ?
C17 C18 H18A 109.5 . . ?
C17 C18 H18B 109.5 . . ?
C17 C18 H18C 109.5 . . ?
H18A C18 H18B 109.5 . . ?
H18A C18 H18C 109.5 . . ?
H18B C18 H18C 109.5 . . ?
C8 C10 H10A 109.5 . . ?
C8 C10 H10B 109.5 . . ?
C8 C10 H10C 109.5 . . ?
H10A C10 H10B 109.5 . . ?
H10A C10 H10C 109.5 . . ?
H10B C10 H10C 109.5 . . ?
C24 C23 H23A 109.5 . . ?
C24 C23 H23B 109.5 . . ?
C24 C23 H23C 109.5 . . ?
H23A C23 H23B 109.5 . . ?
H23A C23 H23C 109.5 . . ?
H23B C23 H23C 109.5 . . ?
C24 C25 H25A 109.5 . . ?
C24 C25 H25B 109.5 . . ?
C24 C25 H25C 109.5 . . ?
H25A C25 H25B 109.5 . . ?
H25A C25 H25C 109.5 . . ?
H25B C25 H25C 109.5 . . ?

loop_
_geom_bond_atom_site_label_1
_geom_bond_atom_site_label_2
_geom_bond_distance
_geom_bond_site_symmetry_2
_geom_bond_publ_flag
Ni1 Mg1 2.3655(6) 2_667 ?
Ni1 Mg1 2.3655(6) . ?
Ni1 C1 1.931(2) . ?
Ni1 C1 1.931(2) 2_667 ?
Ni1 C2 1.929(2) . ?
Ni1 C2 1.929(2) 2_667 ?
P1 N2 1.7083(16) . ?
P1 C21 1.851(2) . ?
P1 C24 1.867(3) . ?
Mg1 N1 2.0440(16) . ?
Mg1 N2 2.0421(16) . ?
Mg1 C3 2.4708(18) . ?
Mg1 C1 2.411(2) 2_667 ?
Mg1 C2 2.415(2) . ?
N1 C16 1.419(2) . ?
N1 C3 1.329(2) . ?
N2 C3 1.354(2) . ?
C16 C15 1.400(3) . ?
C16 C11 1.408(3) . ?
C15 C17 1.513(3) . ?
C15 C14 1.396(3) . ?
C3 C4 1.550(3) . ?
C11 C8 1.514(3) . ?
C11 C12 1.399(3) . ?
C5 H5A 0.9800 . ?
C5 H5B 0.9800 . ?
C5 H5C 0.9800 . ?
C5 C4 1.543(3) . ?
C1 C2 1.480(3) . ?
C1 H1A 0.99(2) . ?
C1 H1B 0.97(3) . ?
C21 H21 1.0000 . ?
C21 C20 1.521(3) . ?
C21 C22 1.538(3) . ?
C20 H20A 0.9800 . ?
C20 H20B 0.9800 . ?
C20 H20C 0.9800 . ?
C17 H17 1.0000 . ?
C17 C19 1.522(4) . ?
C17 C18 1.529(3) . ?
C14 H14 0.9500 . ?
C14 C13 1.371(3) . ?
C4 C7 1.528(3) . ?
C4 C6 1.539(3) . ?
C8 H8 1.0000 . ?
C8 C9 1.531(4) . ?
C8 C10 1.521(3) . ?
C12 H12 0.9500 . ?
C12 C13 1.368(4) . ?
C2 H2A 0.98(3) . ?
C2 H2B 0.96(3) . ?
C24 H24 1.0000 . ?
C24 C23 1.528(4) . ?
C24 C25 1.525(4) . ?
C7 H7A 0.9800 . ?
C7 H7B 0.9800 . ?
C7 H7C 0.9800 . ?
C13 H13 0.9500 . ?
C22 H22A 0.9800 . ?
C22 H22B 0.9800 . ?
C22 H22C 0.9800 . ?
C6 H6A 0.9800 . ?
C6 H6B 0.9800 . ?
C6 H6C 0.9800 . ?
C19 H19A 0.9800 . ?
C19 H19B 0.9800 . ?
C19 H19C 0.9800 . ?
C9 H9A 0.9800 . ?
C9 H9B 0.9800 . ?
C9 H9C 0.9800 . ?
C18 H18A 0.9800 . ?
C18 H18B 0.9800 . ?
C18 H18C 0.9800 . ?
C10 H10A 0.9800 . ?
C10 H10B 0.9800 . ?
C10 H10C 0.9800 . ?
C23 H23A 0.9800 . ?
C23 H23B 0.9800 . ?
C23 H23C 0.9800 . ?
C25 H25A 0.9800 . ?
C25 H25B 0.9800 . ?
C25 H25C 0.9800 . ?

loop_
_geom_torsion_atom_site_label_1
_geom_torsion_atom_site_label_2
_geom_torsion_atom_site_label_3
_geom_torsion_atom_site_label_4
_geom_torsion
_geom_torsion_site_symmetry_1
_geom_torsion_site_symmetry_2
_geom_torsion_site_symmetry_3
_geom_torsion_site_symmetry_4
_geom_torsion_publ_flag
Ni1 C1 C2 Mg1 -3.5(2) . . . . ?
P1 N2 C3 Mg1 177.14(19) . . . . ?
P1 N2 C3 N1 169.95(14) . . . . ?
P1 N2 C3 C4 -15.0(3) . . . . ?
Mg1 N1 C16 C15 70.7(2) . . . . ?
Mg1 N1 C16 C11 -101.4(2) . . . . ?
Mg1 N1 C3 N2 7.18(16) . . . . ?
Mg1 N1 C3 C4 -167.74(17) . . . . ?
Mg1 N2 C3 N1 -7.19(16) . . . . ?
Mg1 N2 C3 C4 167.87(16) . . . . ?
Mg1 C3 C4 C5 27.5(8) . . . . ?
Mg1 C3 C4 C7 -90.6(8) . . . . ?
Mg1 C3 C4 C6 147.4(7) . . . . ?
Mg1 C1 C2 Ni1 -3.5(2) 2_667 . . . ?
Mg1 C1 C2 Mg1 -7.0(4) 2_667 . . . ?
N1 C16 C15 C17 3.5(3) . . . . ?
N1 C16 C15 C14 -174.90(18) . . . . ?
N1 C16 C11 C8 -4.6(3) . . . . ?
N1 C16 C11 C12 174.02(18) . . . . ?
N1 C3 C4 C5 121.1(2) . . . . ?
N1 C3 C4 C7 3.1(3) . . . . ?
N1 C3 C4 C6 -119.0(2) . . . . ?
N2 P1 C21 C20 -68.20(17) . . . . ?
N2 P1 C21 C22 169.89(17) . . . . ?
N2 P1 C24 C23 -56.4(2) . . . . ?
N2 P1 C24 C25 70.3(2) . . . . ?
N2 C3 C4 C5 -53.2(3) . . . . ?
N2 C3 C4 C7 -171.25(19) . . . . ?
N2 C3 C4 C6 66.7(2) . . . . ?
C16 N1 C3 Mg1 -179.3(2) . . . . ?
C16 N1 C3 N2 -172.08(18) . . . . ?
C16 N1 C3 C4 13.0(3) . . . . ?
C16 C15 C17 C19 -102.1(2) . . . . ?
C16 C15 C17 C18 133.5(2) . . . . ?
C16 C15 C14 C13 1.9(3) . . . . ?
C16 C11 C8 C9 94.3(2) . . . . ?
C16 C11 C8 C10 -141.4(2) . . . . ?
C16 C11 C12 C13 -0.2(3) . . . . ?
C15 C16 C11 C8 -176.63(19) . . . . ?
C15 C16 C11 C12 2.0(3) . . . . ?
C15 C14 C13 C12 -0.1(4) . . . . ?
C3 N1 C16 C15 -110.4(2) . . . . ?
C3 N1 C16 C11 77.5(3) . . . . ?
C11 C16 C15 C17 175.55(18) . . . . ?
C11 C16 C15 C14 -2.9(3) . . . . ?
C11 C12 C13 C14 -0.8(4) . . . . ?
C21 P1 N2 Mg1 -48.30(17) . . . . ?
C21 P1 N2 C3 136.06(18) . . . . ?
C21 P1 C24 C23 46.1(2) . . . . ?
C21 P1 C24 C25 172.82(18) . . . . ?
C17 C15 C14 C13 -176.6(2) . . . . ?
C14 C15 C17 C19 76.3(3) . . . . ?
C14 C15 C17 C18 -48.1(3) . . . . ?
C8 C11 C12 C13 178.5(2) . . . . ?
C12 C11 C8 C9 -84.4(3) . . . . ?
C12 C11 C8 C10 40.0(3) . . . . ?
C24 P1 N2 Mg1 54.95(18) . . . . ?
C24 P1 N2 C3 -120.69(19) . . . . ?
C24 P1 C21 C20 -170.06(16) . . . . ?
C24 P1 C21 C22 68.03(19) . . . . ?
